data_2201501
loop_
_publ_author_name
'Chee, Chin Fei'
'Lo, Kong Mun'
'Ng, Seik Weng'

_publ_section_title
;
 Aquatriphenyl(trifluoroacetato)tin--2,4,6-tris(2-pyridyl)-1,3,5-triazine
 (1/1)
;
_journal_issue 11
_journal_name_full 'Acta Crystallographica Section E'
_journal_page_first m661
_journal_page_last m662
_journal_paper_doi 10.1107/S1600536802019001
_journal_volume 58
_journal_year 2002
_chemical_formula_iupac '[Sn (C2 F3 O2) (C6 H5)3 (H2 O)], C18 H12 N6'
_chemical_formula_moiety '(C20 H17 F3 O3 Sn). (C18 H12 N6)'
_chemical_formula_sum 'C38 H29 F3 N6 O3 Sn'
_chemical_formula_weight 793.36
_chemical_name_systematic
;Aquatriphenyl(trifluoroacetato)tin--2,4,6-tris(2-pyridyl)-1,3,5-triazine
 (1/1)
;
_space_group_IT_number 2
_symmetry_cell_setting triclinic
_symmetry_space_group_name_Hall '-P 1'
_symmetry_space_group_name_H-M 'P -1'
_atom_sites_solution_hydrogens geom
_atom_sites_solution_primary direct
_atom_sites_solution_secondary difmap
_audit_creation_method SHELXL-97
_cell_angle_alpha 105.559(2)
_cell_angle_beta 97.496(2)
_cell_angle_gamma 101.637(2)
_cell_formula_units_Z 2
_cell_length_a 10.5670(10)
_cell_length_b 11.0530(10)
_cell_length_c 15.4380(10)
_cell_measurement_reflns_used 7791
_cell_measurement_temperature 168(2)
_cell_measurement_theta_max 26.4
_cell_measurement_theta_min 2.0
_cell_volume 1668.5(2)
_computing_cell_refinement 'SAINT (Bruker, 1997)'
_computing_data_collection 'SMART (Bruker, 1997)'
_computing_data_reduction SAINT
_computing_molecular_graphics 'ORTEPII (Johnson, 1976)'
_computing_publication_material SHELXL97
_computing_structure_refinement 'SHELXL97 (Sheldrick, 1997)'
_computing_structure_solution 'SHELXS97 (Sheldrick, 1997)'
_diffrn_ambient_temperature 168(2)
_diffrn_measured_fraction_theta_full 0.99
_diffrn_measured_fraction_theta_max 0.99
_diffrn_measurement_device_type 'Bruker CCD area-detector'
_diffrn_measurement_method \w
_diffrn_radiation_monochromator graphite
_diffrn_radiation_source 'fine-focus sealed tube'
_diffrn_radiation_type MoK\a
_diffrn_radiation_wavelength 0.71073
_diffrn_reflns_av_R_equivalents 0.063
_diffrn_reflns_av_sigmaI/netI 0.079
_diffrn_reflns_limit_h_max 13
_diffrn_reflns_limit_h_min -13
_diffrn_reflns_limit_k_max 7
_diffrn_reflns_limit_k_min -13
_diffrn_reflns_limit_l_max 19
_diffrn_reflns_limit_l_min -19
_diffrn_reflns_number 21865
_diffrn_reflns_theta_full 26.4
_diffrn_reflns_theta_max 26.4
_diffrn_reflns_theta_min 2.0
_diffrn_standards_decay_% 0
_diffrn_standards_interval_count 0
_diffrn_standards_interval_time 0
_diffrn_standards_number 0
_exptl_absorpt_coefficient_mu 0.83
_exptl_absorpt_correction_T_max 0.922
_exptl_absorpt_correction_T_min 0.789
_exptl_absorpt_correction_type empirical
_exptl_absorpt_process_details '(SADABS; Sheldrick, 1996)'
_exptl_crystal_colour 'Light yellow'
_exptl_crystal_density_diffrn 1.58
_exptl_crystal_density_method 'not measured'
_exptl_crystal_description Block
_exptl_crystal_F_000 800
_exptl_crystal_size_max 0.30
_exptl_crystal_size_mid 0.19
_exptl_crystal_size_min 0.10
_refine_diff_density_max 1.43
_refine_diff_density_min -1.49
_refine_ls_extinction_method none
_refine_ls_goodness_of_fit_ref 0.93
_refine_ls_hydrogen_treatment mixed
_refine_ls_matrix_type full
_refine_ls_number_parameters 468
_refine_ls_number_reflns 6720
_refine_ls_number_restraints 2
_refine_ls_restrained_S_all 0.93
_refine_ls_R_factor_all 0.059
_refine_ls_R_factor_gt 0.040
_refine_ls_shift/su_max 0.001
_refine_ls_shift/su_mean <0.001
_refine_ls_structure_factor_coef Fsqd
_refine_ls_weighting_details 'calc w = 1/[\s^2^(Fo^2^)+(0.0525P)^2^] where P = (Fo^2^+2Fc^2^)/3'
_refine_ls_weighting_scheme calc
_refine_ls_wR_factor_gt 0.092
_refine_ls_wR_factor_ref 0.095
_reflns_number_gt 5013
_reflns_number_total 6720
_reflns_threshold_expression I>2\s(I)
_cod_data_source_file lh6008.cif
_cod_data_source_block I
_cod_depositor_comments
;
The following automatic conversions were performed:
'_symmetry_cell_setting' value 'Triclinic' changed to 'triclinic'
according to '/home/saulius/struct/CIF-dictionaries/cif_core.dic'
dictionary named 'cif_core.dic' version 2.4.1 from 2010-06-29.

Automatic conversion script
Id: cif_fix_enum 1527 2010-12-29 10:47:43Z saulius 

The following automatic conversions were performed:

'_symmetry_cell_setting' value 'Triclinic' changed to 'triclinic'
according to /home/saulius/struct/CIF-dictionaries/cif_core.dic
dictionary named 'cif_core.dic' version 2.4.1 from 2010-06-29.

Automatic conversion script
Id: cif_fix_values 1715 2011-07-08 13:25:40Z adriana 
;
_cod_database_code 2201501
_cod_database_fobs_code 2201501

loop_
_symmetry_equiv_pos_as_xyz
'x, y, z'
'-x, -y, -z'

loop_
_atom_site_label
_atom_site_fract_x
_atom_site_fract_y
_atom_site_fract_z
_atom_site_U_iso_or_equiv
_atom_site_adp_type
_atom_site_calc_flag
_atom_site_refinement_flags
_atom_site_occupancy
_atom_site_disorder_assembly
_atom_site_disorder_group
_atom_site_type_symbol
Sn1 0.38923(3) 0.22641(3) 0.23754(2) 0.02280(10) Uani d . 1 . . Sn
F1 0.1034(4) 0.5203(4) 0.1039(3) 0.115(2) Uani d . 1 . . F
F2 0.1592(4) 0.3974(3) -0.0027(2) 0.1000(10) Uani d . 1 . . F
F3 0.3001(4) 0.5443(4) 0.0984(3) 0.129(2) Uani d . 1 . . F
O1 0.3140(3) 0.3457(3) 0.1580(2) 0.0360(10) Uani d . 1 . . O
O2 0.0983(3) 0.3084(3) 0.1585(2) 0.0400(10) Uani d . 1 . . O
O1w 0.4850(3) 0.1014(3) 0.3113(2) 0.0250(10) Uani d D 1 . . O
N1 0.4141(3) 0.1003(3) 0.4879(2) 0.0250(10) Uani d . 1 . . N
N2 0.4552(3) 0.1901(3) 0.6492(2) 0.0270(10) Uani d . 1 . . N
N3 0.2566(3) 0.0324(3) 0.5729(2) 0.0280(10) Uani d . 1 . . N
N4 0.6520(3) 0.2458(3) 0.4832(2) 0.0270(10) Uani d . 1 . . N
N5 0.2105(3) 0.0127(3) 0.7407(2) 0.0350(10) Uani d . 1 . . N
N6 0.2619(3) -0.0715(3) 0.3311(2) 0.0250(10) Uani d . 1 . . N
C1 0.2914(4) 0.2767(4) 0.3495(2) 0.0240(10) Uani d . 1 . . C
C2 0.3618(4) 0.3575(4) 0.4343(3) 0.0290(10) Uani d . 1 . . C
C3 0.3026(4) 0.3793(4) 0.5108(3) 0.0340(10) Uani d . 1 . . C
C4 0.1724(4) 0.3187(4) 0.5025(3) 0.0360(10) Uani d . 1 . . C
C5 0.0998(4) 0.2364(4) 0.4186(3) 0.0360(10) Uani d . 1 . . C
C6 0.1595(4) 0.2166(4) 0.3432(3) 0.0300(10) Uani d . 1 . . C
C7 0.5824(3) 0.3311(4) 0.2372(2) 0.0230(10) Uani d . 1 . . C
C8 0.6907(4) 0.2770(4) 0.2475(3) 0.0300(10) Uani d . 1 . . C
C9 0.8146(4) 0.3421(4) 0.2418(3) 0.0350(10) Uani d . 1 . . C
C10 0.8333(4) 0.4584(4) 0.2250(3) 0.0390(10) Uani d . 1 . . C
C11 0.7284(4) 0.5127(4) 0.2144(3) 0.0440(10) Uani d . 1 . . C
C12 0.6042(4) 0.4496(4) 0.2207(3) 0.0360(10) Uani d . 1 . . C
C13 0.3007(4) 0.0515(4) 0.1308(2) 0.0250(10) Uani d . 1 . . C
C14 0.1646(4) 0.0116(4) 0.0996(2) 0.0270(10) Uani d . 1 . . C
C15 0.1069(4) -0.1066(4) 0.0325(3) 0.0320(10) Uani d . 1 . . C
C16 0.1846(4) -0.1852(4) -0.0044(3) 0.0380(10) Uani d . 1 . . C
C17 0.3190(5) -0.1465(5) 0.0247(3) 0.0460(10) Uani d . 1 . . C
C18 0.3775(4) -0.0295(4) 0.0922(3) 0.0360(10) Uani d . 1 . . C
C19 0.2008(4) 0.3587(4) 0.1406(2) 0.0290(10) Uani d . 1 . . C
C20 0.1906(4) 0.4550(5) 0.0846(3) 0.0400(10) Uani d . 1 . . C
C21 0.4868(3) 0.1804(4) 0.5669(2) 0.0230(10) Uani d . 1 . . C
C22 0.3411(4) 0.1102(4) 0.6479(2) 0.0260(10) Uani d . 1 . . C
C23 0.2985(3) 0.0312(4) 0.4943(2) 0.0240(10) Uani d . 1 . . C
C24 0.6146(3) 0.2664(4) 0.5652(2) 0.0240(10) Uani d . 1 . . C
C25 0.6907(4) 0.3578(4) 0.6442(2) 0.0290(10) Uani d . 1 . . C
C26 0.8113(4) 0.4306(4) 0.6405(3) 0.0320(10) Uani d . 1 . . C
C27 0.8525(4) 0.4069(4) 0.5584(3) 0.0320(10) Uani d . 1 . . C
C28 0.7706(4) 0.3151(4) 0.4821(3) 0.0310(10) Uani d . 1 . . C
C29 0.3091(4) 0.1101(4) 0.7396(3) 0.0280(10) Uani d . 1 . . C
C30 0.3818(4) 0.2063(4) 0.8176(3) 0.0340(10) Uani d . 1 . . C
C31 0.3500(4) 0.2047(5) 0.9017(3) 0.0410(10) Uani d . 1 . . C
C32 0.2506(4) 0.1050(5) 0.9042(3) 0.0410(10) Uani d . 1 . . C
C33 0.1847(4) 0.0125(5) 0.8233(3) 0.0400(10) Uani d . 1 . . C
C34 0.2097(4) -0.0535(4) 0.4076(2) 0.0250(10) Uani d . 1 . . C
C35 0.0792(4) -0.1105(4) 0.4060(3) 0.0290(10) Uani d . 1 . . C
C36 -0.0004(4) -0.1860(4) 0.3234(3) 0.0340(10) Uani d . 1 . . C
C37 0.0522(4) -0.2075(4) 0.2453(3) 0.0330(10) Uani d . 1 . . C
C38 0.1839(4) -0.1488(4) 0.2529(3) 0.0310(10) Uani d . 1 . . C
H1w1 0.526(4) 0.144(4) 0.3660(10) 0.06(2) Uiso d D 1 . . H
H1w2 0.421(3) 0.045(3) 0.317(3) 0.040(10) Uiso d D 1 . . H
H2 0.4520 0.3989 0.4404 0.035 Uiso calc R 1 . . H
H3 0.3520 0.4357 0.5684 0.041 Uiso calc R 1 . . H
H4 0.1320 0.3333 0.5546 0.043 Uiso calc R 1 . . H
H5 0.0100 0.1942 0.4129 0.043 Uiso calc R 1 . . H
H6 0.1095 0.1607 0.2856 0.036 Uiso calc R 1 . . H
H8 0.6790 0.1952 0.2583 0.035 Uiso calc R 1 . . H
H9 0.8873 0.3050 0.2498 0.041 Uiso calc R 1 . . H
H10 0.9184 0.5018 0.2206 0.047 Uiso calc R 1 . . H
H11 0.7412 0.5940 0.2027 0.053 Uiso calc R 1 . . H
H12 0.5327 0.4886 0.2136 0.044 Uiso calc R 1 . . H
H14 0.1106 0.0657 0.1244 0.033 Uiso calc R 1 . . H
H15 0.0139 -0.1330 0.0123 0.039 Uiso calc R 1 . . H
H16 0.1452 -0.2660 -0.0500 0.045 Uiso calc R 1 . . H
H17 0.3724 -0.2003 -0.0016 0.055 Uiso calc R 1 . . H
H18 0.4704 -0.0044 0.1124 0.043 Uiso calc R 1 . . H
H25 0.6603 0.3703 0.7004 0.035 Uiso calc R 1 . . H
H26 0.8644 0.4955 0.6935 0.038 Uiso calc R 1 . . H
H27 0.9364 0.4531 0.5540 0.038 Uiso calc R 1 . . H
H28 0.8003 0.3003 0.4256 0.038 Uiso calc R 1 . . H
H30 0.4521 0.2722 0.8137 0.041 Uiso calc R 1 . . H
H31 0.3959 0.2710 0.9563 0.049 Uiso calc R 1 . . H
H32 0.2277 0.1001 0.9609 0.049 Uiso calc R 1 . . H
H33 0.1164 -0.0561 0.8262 0.048 Uiso calc R 1 . . H
H35 0.0455 -0.0976 0.4610 0.034 Uiso calc R 1 . . H
H36 -0.0909 -0.2228 0.3203 0.041 Uiso calc R 1 . . H
H37 -0.0002 -0.2611 0.1879 0.040 Uiso calc R 1 . . H
H38 0.2206 -0.1646 0.1991 0.037 Uiso calc R 1 . . H

loop_
_atom_site_aniso_label
_atom_site_aniso_U_11
_atom_site_aniso_U_22
_atom_site_aniso_U_33
_atom_site_aniso_U_12
_atom_site_aniso_U_13
_atom_site_aniso_U_23
Sn1 0.02100(10) 0.0277(2) 0.02010(10) 0.00360(10) 0.00550(10) 0.00920(10)
F1 0.163(4) 0.133(4) 0.135(3) 0.118(3) 0.086(3) 0.095(3)
F2 0.194(4) 0.077(3) 0.036(2) 0.044(3) 0.012(2) 0.026(2)
F3 0.083(3) 0.111(3) 0.201(5) -0.025(2) -0.036(3) 0.126(3)
O1 0.031(2) 0.045(2) 0.037(2) 0.0100(10) 0.0060(10) 0.0230(10)
O2 0.028(2) 0.047(2) 0.043(2) 0.0060(10) 0.0050(10) 0.014(2)
O1w 0.025(2) 0.029(2) 0.024(2) 0.0040(10) 0.0050(10) 0.0130(10)
N1 0.026(2) 0.025(2) 0.024(2) 0.0040(10) 0.0050(10) 0.0110(10)
N2 0.030(2) 0.028(2) 0.025(2) 0.008(2) 0.0080(10) 0.0110(10)
N3 0.031(2) 0.031(2) 0.025(2) 0.008(2) 0.0100(10) 0.0130(10)
N4 0.026(2) 0.032(2) 0.024(2) 0.0060(10) 0.0050(10) 0.0130(10)
N5 0.036(2) 0.044(2) 0.032(2) 0.012(2) 0.015(2) 0.019(2)
N6 0.029(2) 0.024(2) 0.024(2) 0.0050(10) 0.0050(10) 0.0100(10)
C1 0.029(2) 0.023(2) 0.022(2) 0.008(2) 0.005(2) 0.009(2)
C2 0.032(2) 0.028(2) 0.029(2) 0.008(2) 0.007(2) 0.011(2)
C3 0.052(3) 0.030(2) 0.022(2) 0.017(2) 0.009(2) 0.006(2)
C4 0.054(3) 0.039(3) 0.031(2) 0.024(2) 0.026(2) 0.020(2)
C5 0.032(2) 0.043(3) 0.041(3) 0.014(2) 0.019(2) 0.021(2)
C6 0.030(2) 0.034(2) 0.025(2) 0.008(2) 0.005(2) 0.009(2)
C7 0.026(2) 0.024(2) 0.018(2) 0.003(2) 0.004(2) 0.005(2)
C8 0.033(2) 0.029(2) 0.031(2) 0.007(2) 0.010(2) 0.016(2)
C9 0.022(2) 0.046(3) 0.039(2) 0.010(2) 0.008(2) 0.016(2)
C10 0.027(2) 0.040(3) 0.047(3) -0.003(2) 0.007(2) 0.017(2)
C11 0.033(2) 0.032(3) 0.069(3) -0.001(2) 0.004(2) 0.027(2)
C12 0.029(2) 0.029(2) 0.050(3) 0.006(2) 0.004(2) 0.014(2)
C13 0.027(2) 0.032(2) 0.017(2) 0.004(2) 0.006(2) 0.010(2)
C14 0.030(2) 0.033(2) 0.021(2) 0.007(2) 0.007(2) 0.011(2)
C15 0.032(2) 0.036(3) 0.024(2) 0.001(2) 0.000(2) 0.010(2)
C16 0.051(3) 0.032(3) 0.023(2) 0.006(2) 0.001(2) 0.001(2)
C17 0.050(3) 0.047(3) 0.037(3) 0.020(2) 0.010(2) -0.002(2)
C18 0.033(2) 0.046(3) 0.026(2) 0.010(2) 0.008(2) 0.004(2)
C19 0.028(2) 0.032(2) 0.017(2) -0.001(2) -0.001(2) 0.002(2)
C20 0.036(2) 0.048(3) 0.040(3) 0.014(2) 0.002(2) 0.019(2)
C21 0.028(2) 0.023(2) 0.022(2) 0.009(2) 0.005(2) 0.009(2)
C22 0.034(2) 0.027(2) 0.025(2) 0.015(2) 0.010(2) 0.013(2)
C23 0.028(2) 0.022(2) 0.025(2) 0.008(2) 0.008(2) 0.010(2)
C24 0.024(2) 0.026(2) 0.028(2) 0.011(2) 0.004(2) 0.015(2)
C25 0.034(2) 0.033(2) 0.022(2) 0.008(2) 0.007(2) 0.010(2)
C26 0.028(2) 0.030(2) 0.033(2) 0.003(2) -0.002(2) 0.009(2)
C27 0.022(2) 0.036(3) 0.040(2) 0.002(2) 0.003(2) 0.020(2)
C28 0.026(2) 0.045(3) 0.027(2) 0.009(2) 0.007(2) 0.018(2)
C29 0.032(2) 0.035(2) 0.026(2) 0.015(2) 0.011(2) 0.015(2)
C30 0.040(2) 0.040(3) 0.026(2) 0.013(2) 0.011(2) 0.014(2)
C31 0.053(3) 0.049(3) 0.023(2) 0.018(2) 0.010(2) 0.010(2)
C32 0.048(3) 0.063(3) 0.026(2) 0.023(2) 0.018(2) 0.025(2)
C33 0.039(2) 0.056(3) 0.037(3) 0.016(2) 0.018(2) 0.028(2)
C34 0.029(2) 0.022(2) 0.025(2) 0.006(2) 0.005(2) 0.011(2)
C35 0.031(2) 0.028(2) 0.030(2) 0.007(2) 0.009(2) 0.014(2)
C36 0.028(2) 0.033(2) 0.041(2) 0.000(2) 0.002(2) 0.017(2)
C37 0.038(2) 0.028(2) 0.028(2) 0.001(2) -0.004(2) 0.012(2)
C38 0.043(2) 0.030(2) 0.022(2) 0.008(2) 0.006(2) 0.013(2)

loop_
_atom_type_symbol
_atom_type_description
_atom_type_scat_dispersion_real
_atom_type_scat_dispersion_imag
_atom_type_scat_source
C C 0.0033 0.0016 'International Tables Vol C Tables 4.2.6.8 and 6.1.1.4'
H H 0.0000 0.0000 'International Tables Vol C Tables 4.2.6.8 and 6.1.1.4'
N N 0.0061 0.0033 'International Tables Vol C Tables 4.2.6.8 and 6.1.1.4'
O O 0.0106 0.0060 'International Tables Vol C Tables 4.2.6.8 and 6.1.1.4'
F F 0.0171 0.0103 'International Tables Vol C Tables 4.2.6.8 and 6.1.1.4'
Sn Sn -0.6537 1.4246 'International Tables Vol C Tables 4.2.6.8 and 6.1.1.4'

loop_
_geom_angle_atom_site_label_1
_geom_angle_atom_site_label_2
_geom_angle_atom_site_label_3
_geom_angle
_geom_angle_publ_flag
C1 Sn1 C13 118.10(10) yes
C1 Sn1 C7 122.70(10) yes
C1 Sn1 O1 97.50(10) yes
C1 Sn1 O1w 88.30(10) yes
C7 Sn1 C13 118.80(10) yes
C7 Sn1 O1 86.80(10) yes
C7 Sn1 O1w 88.40(10) yes
C13 Sn1 O1 92.60(10) yes
C13 Sn1 O1w 86.30(10) yes
O1 Sn1 O1w 173.90(10) yes
C19 O1 Sn1 129.2(3) no
C21 N1 C23 114.9(3) no
C22 N2 C21 114.8(3) no
C22 N3 C23 114.4(3) no
C28 N4 C24 116.5(3) no
C33 N5 C29 116.1(4) no
C38 N6 C34 117.5(3) no
C2 C1 C6 117.9(3) no
C2 C1 Sn1 120.4(3) no
C6 C1 Sn1 121.2(3) no
C1 C2 C3 121.1(4) no
C4 C3 C2 119.8(4) no
C3 C4 C5 120.4(4) no
C6 C5 C4 119.2(4) no
C5 C6 C1 121.7(4) no
C12 C7 C8 117.6(3) no
C12 C7 Sn1 121.5(3) no
C8 C7 Sn1 120.7(3) no
C9 C8 C7 120.5(4) no
C10 C9 C8 120.8(4) no
C9 C10 C11 119.6(4) no
C10 C11 C12 120.4(4) no
C7 C12 C11 121.1(4) no
C14 C13 C18 118.2(3) no
C14 C13 Sn1 121.3(3) no
C18 C13 Sn1 120.5(3) no
C15 C14 C13 120.9(4) no
C16 C15 C14 120.0(4) no
C17 C16 C15 119.9(4) no
C16 C17 C18 120.6(4) no
C17 C18 C13 120.5(4) no
O2 C19 O1 131.3(4) no
O2 C19 C20 115.8(4) no
O1 C19 C20 112.9(3) no
F2 C20 F1 106.1(4) no
F2 C20 F3 106.4(4) no
F1 C20 F3 104.1(5) no
F2 C20 C19 112.4(4) no
F1 C20 C19 113.5(4) no
F3 C20 C19 113.6(3) no
N1 C21 N2 125.1(3) no
N1 C21 C24 118.3(3) no
N2 C21 C24 116.6(3) no
N3 C22 N2 125.3(3) no
N3 C22 C29 118.7(3) no
N2 C22 C29 116.0(3) no
N1 C23 N3 125.3(3) no
N1 C23 C34 117.1(3) no
N3 C23 C34 117.6(3) no
N4 C24 C25 122.9(3) no
N4 C24 C21 115.9(3) no
C25 C24 C21 121.1(3) no
C26 C25 C24 119.3(3) no
C27 C26 C25 118.3(4) no
C26 C27 C28 119.2(4) no
N4 C28 C27 123.7(4) no
N5 C29 C30 123.6(3) no
N5 C29 C22 116.7(3) no
C30 C29 C22 119.6(4) no
C29 C30 C31 118.6(4) no
C32 C31 C30 118.5(4) no
C31 C32 C33 118.9(4) no
N5 C33 C32 124.2(4) no
N6 C34 C35 122.3(3) no
N6 C34 C23 116.7(3) no
C35 C34 C23 121.0(3) no
C36 C35 C34 118.9(4) no
C37 C36 C35 119.4(4) no
C36 C37 C38 118.2(4) no
N6 C38 C37 123.7(4) no
Sn1 O1w H1w1 113(3) no
Sn1 O1w H1w2 105(3) no
H1w1 O1w H1w2 106(4) no
C1 C2 H2 119.5 no
C3 C2 H2 119.5 no
C4 C3 H3 120.1 no
C2 C3 H3 120.1 no
C3 C4 H4 119.8 no
C5 C4 H4 119.8 no
C6 C5 H5 120.4 no
C4 C5 H5 120.4 no
C5 C6 H6 119.1 no
C1 C6 H6 119.1 no
C9 C8 H8 119.8 no
C7 C8 H8 119.8 no
C10 C9 H9 119.6 no
C8 C9 H9 119.6 no
C9 C10 H10 120.2 no
C11 C10 H10 120.2 no
C10 C11 H11 119.8 no
C12 C11 H11 119.8 no
C7 C12 H12 119.4 no
C11 C12 H12 119.4 no
C15 C14 H14 119.6 no
C13 C14 H14 119.6 no
C16 C15 H15 120.0 no
C14 C15 H15 120.0 no
C17 C16 H16 120.0 no
C15 C16 H16 120.0 no
C16 C17 H17 119.7 no
C18 C17 H17 119.7 no
C17 C18 H18 119.7 no
C13 C18 H18 119.7 no
C26 C25 H25 120.4 no
C24 C25 H25 120.4 no
C27 C26 H26 120.9 no
C25 C26 H26 120.9 no
C26 C27 H27 120.4 no
C28 C27 H27 120.4 no
N4 C28 H28 118.1 no
C27 C28 H28 118.1 no
C29 C30 H30 120.7 no
C31 C30 H30 120.7 no
C32 C31 H31 120.7 no
C30 C31 H31 120.7 no
C31 C32 H32 120.6 no
C33 C32 H32 120.6 no
N5 C33 H33 117.9 no
C32 C33 H33 117.9 no
C36 C35 H35 120.5 no
C34 C35 H35 120.5 no
C37 C36 H36 120.3 no
C35 C36 H36 120.3 no
C36 C37 H37 120.9 no
C38 C37 H37 120.9 no
N6 C38 H38 118.1 no
C37 C38 H38 118.1 no

loop_
_geom_bond_atom_site_label_1
_geom_bond_atom_site_label_2
_geom_bond_site_symmetry_2
_geom_bond_distance
_geom_bond_publ_flag
Sn1 C1 . 2.132(4) yes
Sn1 C7 . 2.135(3) yes
Sn1 C13 . 2.118(4) yes
Sn1 O1 . 2.217(3) yes
Sn1 O1w . 2.311(3) yes
F1 C20 . 1.297(5) no
F2 C20 . 1.292(5) no
F3 C20 . 1.312(5) no
O1 C19 . 1.237(5) no
O2 C19 . 1.215(4) no
N1 C21 . 1.328(4) no
N1 C23 . 1.334(4) no
N2 C22 . 1.338(5) no
N2 C21 . 1.338(4) no
N3 C22 . 1.329(5) no
N3 C23 . 1.341(4) no
N4 C28 . 1.335(5) no
N4 C24 . 1.349(4) no
N5 C33 . 1.340(5) no
N5 C29 . 1.344(5) no
N6 C38 . 1.331(5) no
N6 C34 . 1.351(4) no
C1 C2 . 1.384(5) no
C1 C6 . 1.397(5) no
C2 C3 . 1.395(5) no
C3 C4 . 1.377(6) no
C4 C5 . 1.386(6) no
C5 C6 . 1.383(5) no
C7 C12 . 1.381(5) no
C7 C8 . 1.404(5) no
C8 C9 . 1.387(5) no
C9 C10 . 1.360(6) no
C10 C11 . 1.375(6) no
C11 C12 . 1.386(5) no
C13 C14 . 1.395(5) no
C13 C18 . 1.395(5) no
C14 C15 . 1.392(5) no
C15 C16 . 1.378(6) no
C16 C17 . 1.375(6) no
C17 C18 . 1.389(6) no
C19 C20 . 1.552(6) no
C21 C24 . 1.495(5) no
C22 C29 . 1.497(5) no
C23 C34 . 1.482(5) no
C24 C25 . 1.382(5) no
C25 C26 . 1.380(5) no
C26 C27 . 1.370(5) no
C27 C28 . 1.380(5) no
C29 C30 . 1.384(5) no
C30 C31 . 1.386(5) no
C31 C32 . 1.373(6) no
C32 C33 . 1.375(6) no
C34 C35 . 1.390(5) no
C35 C36 . 1.377(5) no
C36 C37 . 1.376(5) no
C37 C38 . 1.387(5) no
O1w H1w1 . 0.850(10) no
O1w H1w2 . 0.850(10) no
C2 H2 . 0.9500 no
C3 H3 . 0.9500 no
C4 H4 . 0.9500 no
C5 H5 . 0.9500 no
C6 H6 . 0.9500 no
C8 H8 . 0.9500 no
C9 H9 . 0.9500 no
C10 H10 . 0.9500 no
C11 H11 . 0.9500 no
C12 H12 . 0.9500 no
C14 H14 . 0.9500 no
C15 H15 . 0.9500 no
C16 H16 . 0.9500 no
C17 H17 . 0.9500 no
C18 H18 . 0.9500 no
C25 H25 . 0.9500 no
C26 H26 . 0.9500 no
C27 H27 . 0.9500 no
C28 H28 . 0.9500 no
C30 H30 . 0.9500 no
C31 H31 . 0.9500 no
C32 H32 . 0.9500 no
C33 H33 . 0.9500 no
C35 H35 . 0.9500 no
C36 H36 . 0.9500 no
C37 H37 . 0.9500 no
C38 H38 . 0.9500 no

loop_
_geom_hbond_atom_site_label_D
_geom_hbond_atom_site_label_H
_geom_hbond_atom_site_label_A
_geom_hbond_distance_DH
_geom_hbond_distance_HA
_geom_hbond_distance_DA
_geom_hbond_angle_DHA
_geom_hbond_publ_flag
O1w H1w1 N4 0.850(10) 2.000(10) 2.841(4) 170(4) no
O1w H1w2 N6 0.850(10) 1.980(10) 2.826(4) 174(4) no

loop_
_geom_torsion_atom_site_label_1
_geom_torsion_atom_site_label_2
_geom_torsion_atom_site_label_3
_geom_torsion_atom_site_label_4
_geom_torsion
_geom_torsion_publ_flag
C13 Sn1 O1 C19 74.2(3) no
C1 Sn1 O1 C19 -44.6(3) no
C7 Sn1 O1 C19 -167.2(3) no
C13 Sn1 C1 C2 155.5(3) no
C7 Sn1 C1 C2 -16.4(4) no
O1 Sn1 C1 C2 -107.4(3) no
O1w Sn1 C1 C2 70.6(3) no
C13 Sn1 C1 C6 -16.0(4) no
C7 Sn1 C1 C6 172.1(3) no
O1 Sn1 C1 C6 81.0(3) no
O1w Sn1 C1 C6 -100.9(3) no
C6 C1 C2 C3 -0.6(6) no
Sn1 C1 C2 C3 -172.4(3) no
C1 C2 C3 C4 0.6(6) no
C2 C3 C4 C5 -0.1(6) no
C3 C4 C5 C6 -0.4(6) no
C4 C5 C6 C1 0.4(6) no
C2 C1 C6 C5 0.1(6) no
Sn1 C1 C6 C5 171.8(3) no
C13 Sn1 C7 C12 111.2(3) no
C1 Sn1 C7 C12 -77.0(3) no
O1 Sn1 C7 C12 19.9(3) no
O1w Sn1 C7 C12 -163.9(3) no
C13 Sn1 C7 C8 -64.3(3) no
C1 Sn1 C7 C8 107.5(3) no
O1 Sn1 C7 C8 -155.6(3) no
O1w Sn1 C7 C8 20.6(3) no
C12 C7 C8 C9 0.5(6) no
Sn1 C7 C8 C9 176.2(3) no
C7 C8 C9 C10 -0.9(6) no
C8 C9 C10 C11 0.7(6) no
C9 C10 C11 C12 0.0(7) no
C8 C7 C12 C11 0.1(6) no
Sn1 C7 C12 C11 -175.5(3) no
C10 C11 C12 C7 -0.4(7) no
C1 Sn1 C13 C14 39.1(3) no
C7 Sn1 C13 C14 -148.7(3) no
O1 Sn1 C13 C14 -60.9(3) no
O1w Sn1 C13 C14 125.1(3) no
C1 Sn1 C13 C18 -138.4(3) no
C7 Sn1 C13 C18 33.8(4) no
O1 Sn1 C13 C18 121.7(3) no
O1w Sn1 C13 C18 -52.3(3) no
C18 C13 C14 C15 0.7(5) no
Sn1 C13 C14 C15 -176.8(3) no
C13 C14 C15 C16 -0.6(6) no
C14 C15 C16 C17 -0.3(6) no
C15 C16 C17 C18 1.0(7) no
C16 C17 C18 C13 -0.9(7) no
C14 C13 C18 C17 0.0(6) no
Sn1 C13 C18 C17 177.5(3) no
Sn1 O1 C19 O2 -2.9(7) no
Sn1 O1 C19 C20 178.4(2) no
O2 C19 C20 F2 -85.9(5) no
O1 C19 C20 F2 93.0(5) no
O2 C19 C20 F1 34.4(6) no
O1 C19 C20 F1 -146.6(4) no
O2 C19 C20 F3 153.1(4) no
O1 C19 C20 F3 -27.9(6) no
C23 N1 C21 N2 3.6(6) no
C23 N1 C21 C24 -176.9(3) no
C22 N2 C21 N1 0.4(6) no
C22 N2 C21 C24 -179.0(3) no
C23 N3 C22 N2 5.0(6) no
C23 N3 C22 C29 -174.7(3) no
C21 N2 C22 N3 -5.1(6) no
C21 N2 C22 C29 174.6(3) no
C21 N1 C23 N3 -3.8(6) no
C21 N1 C23 C34 176.1(3) no
C22 N3 C23 N1 -0.2(6) no
C22 N3 C23 C34 179.9(3) no
C28 N4 C24 C25 2.7(5) no
C28 N4 C24 C21 -175.0(3) no
N1 C21 C24 N4 -6.4(5) no
N2 C21 C24 N4 173.1(3) no
N1 C21 C24 C25 175.8(3) no
N2 C21 C24 C25 -4.7(5) no
N4 C24 C25 C26 -1.0(6) no
C21 C24 C25 C26 176.6(4) no
C24 C25 C26 C27 -1.6(6) no
C25 C26 C27 C28 2.3(6) no
C24 N4 C28 C27 -1.9(6) no
C26 C27 C28 N4 -0.5(6) no
C33 N5 C29 C30 -0.1(6) no
C33 N5 C29 C22 178.8(4) no
N3 C22 C29 N5 13.2(5) no
N2 C22 C29 N5 -166.5(3) no
N3 C22 C29 C30 -167.8(4) no
N2 C22 C29 C30 12.5(5) no
N5 C29 C30 C31 -1.5(6) no
C22 C29 C30 C31 179.6(4) no
C29 C30 C31 C32 2.2(6) no
C30 C31 C32 C33 -1.4(7) no
C29 N5 C33 C32 1.1(6) no
C31 C32 C33 N5 -0.3(7) no
C38 N6 C34 C35 -1.2(5) no
C38 N6 C34 C23 179.0(3) no
N1 C23 C34 N6 11.5(5) no
N3 C23 C34 N6 -168.6(3) no
N1 C23 C34 C35 -168.3(3) no
N3 C23 C34 C35 11.6(5) no
N6 C34 C35 C36 -1.3(6) no
C23 C34 C35 C36 178.5(4) no
C34 C35 C36 C37 2.7(6) no
C35 C36 C37 C38 -1.7(6) no
C34 N6 C38 C37 2.3(6) no
C36 C37 C38 N6 -0.9(6) no
